data_4319724
loop_
_publ_author_name
Evenson
'Peter K. Dorhout'

_publ_section_title
;
 Thiophosphate Phase Diagrams Developed in Conjunction with the Synthesis
 of the New Compounds KLaP2S6, K2La(P2S6)1/2(PS4), K3La(PS4)2,
 K4La0.67(PS4)2, K9-xLa1+x/3(PS4)4 (x = 0.5), K4Eu(PS4)2, and KEuPS4
;
_journal_name_full 'Inorganic Chemistry'
_journal_page_first 2884
_journal_page_last 2891
_journal_paper_doi 10.1021/ic000596r
_journal_volume 40
_journal_year 2001
_chemical_formula_sum 'K4 La0.67 P2 S8'
_chemical_formula_weight 567.89
_chemical_name_systematic
; 
 ? 
;
_space_group_IT_number 72
_symmetry_cell_setting orthorhombic
_symmetry_space_group_name_Hall '-I 2 2c'
_symmetry_space_group_name_H-M 'I b a m'
_atom_sites_solution_hydrogens geom
_atom_sites_solution_primary direct
_atom_sites_solution_secondary difmap
_audit_creation_method SHELXL
_cell_angle_alpha 90.00
_cell_angle_beta 90.00
_cell_angle_gamma 90.00
_cell_formula_units_Z 4
_cell_length_a 18.2020(15)
_cell_length_b 8.7596(7)
_cell_length_c 9.7699(8)
_cell_measurement_temperature 170(2)
_cell_volume 1557.7(2)
_computing_cell_refinement 'Bruker SMART'
_computing_data_collection 'Bruker SMART'
_computing_data_reduction 'Bruker SAINT'
_computing_molecular_graphics 'Bruker SHELXTL'
_computing_publication_material 'Bruker SHELXTL'
_computing_structure_refinement 'SHELXL-93 (Sheldrick, 1993)'
_computing_structure_solution 'SHELXS-86 (Sheldrick, 1990)'
_diffrn_ambient_temperature 170(2)
_diffrn_measurement_device 'Bruker CCD'
_diffrn_measurement_method '\w scans'
_diffrn_radiation_monochromator graphite
_diffrn_radiation_source 'fine-focus sealed tube'
_diffrn_radiation_type MoK\a
_diffrn_radiation_wavelength 0.71073
_diffrn_reflns_av_R_equivalents 0.0737
_diffrn_reflns_av_sigmaI/netI 0.0595
_diffrn_reflns_limit_h_max 21
_diffrn_reflns_limit_h_min -24
_diffrn_reflns_limit_k_max 8
_diffrn_reflns_limit_k_min -11
_diffrn_reflns_limit_l_max 10
_diffrn_reflns_limit_l_min -12
_diffrn_reflns_number 4880
_diffrn_reflns_theta_max 28.46
_diffrn_reflns_theta_min 2.24
_exptl_absorpt_coefficient_mu 4.171
_exptl_absorpt_correction_type SADABS
_exptl_crystal_colour 'clear, colo'
_exptl_crystal_density_diffrn 2.421
_exptl_crystal_description polyhedral
_exptl_crystal_F_000 1089
_exptl_crystal_size_max 0.09
_exptl_crystal_size_mid 0.12
_exptl_crystal_size_min 0.15
_refine_diff_density_max 1.154
_refine_diff_density_min -1.064
_refine_diff_density_rms 0.192
_refine_ls_extinction_method none
_refine_ls_goodness_of_fit_all 1.055
_refine_ls_goodness_of_fit_obs 1.109
_refine_ls_matrix_type full
_refine_ls_number_parameters 42
_refine_ls_number_reflns 1031
_refine_ls_number_restraints 0
_refine_ls_restrained_S_all 1.055
_refine_ls_restrained_S_obs 1.109
_refine_ls_R_factor_all 0.0661
_refine_ls_R_factor_obs 0.0469
_refine_ls_shift/esd_max 0.000
_refine_ls_shift/esd_mean 0.000
_refine_ls_structure_factor_coef Fsqd
_refine_ls_weighting_details 'w=1/[\s^2^(Fo^2^)+(0.0491P)^2^+9.7500P] where P=(Fo^2^+2Fc^2^)/3'
_refine_ls_weighting_scheme calc
_refine_ls_wR_factor_all 0.1115
_refine_ls_wR_factor_obs 0.1043
_reflns_number_observed 823
_reflns_number_total 1031
_reflns_observed_criterion >2sigma(I)
_cod_data_source_file ic000596r_4.cif
_cod_data_source_block K4La0.67P2S8
_cod_depositor_comments
;
The following automatic conversions were performed:

'_symmetry_cell_setting' value 'Orthorhombic' changed to
'orthorhombic' according to the built-in table from CIF Core
dictionary named 'cif_core.dic' version 2.4.1 from 2010-06-29.

Automatic conversion script
Id: cif_fix_values 1646 2011-03-28 12:23:43Z adriana 

The following automatic conversions were performed:

'_refine_ls_weighting_scheme' value 'calc
w=1/[\s^2^(Fo^2^)+(0.0491P)^2^+9.7500P] where P=(Fo^2^+2Fc^2^)/3' was
changed to 'calc'. New tag '_refine_ls_weighting_details' was
created. The value of the new tag was set to
'w=1/[\s^2^(Fo^2^)+(0.0491P)^2^+9.7500P] where P=(Fo^2^+2Fc^2^)/3'.

Automatic conversion script
Id: cif_fix_values 3143 2015-03-26 13:38:13Z robertas 
;
_cod_database_code 4319724

loop_
_symmetry_equiv_pos_as_xyz
'x, y, z'
'-x, -y, z'
'-x+1/2, y+1/2, -z'
'x+1/2, -y+1/2, -z'
'x+1/2, y+1/2, z+1/2'
'-x+1/2, -y+1/2, z+1/2'
'-x+1, y+1, -z+1/2'
'x+1, -y+1, -z+1/2'
'-x, -y, -z'
'x, y, -z'
'x-1/2, -y-1/2, z'
'-x-1/2, y-1/2, z'
'-x+1/2, -y+1/2, -z+1/2'
'x+1/2, y+1/2, -z+1/2'
'x, -y, z+1/2'
'-x, y, z+1/2'

loop_
_atom_site_aniso_label
_atom_site_aniso_U_11
_atom_site_aniso_U_22
_atom_site_aniso_U_33
_atom_site_aniso_U_23
_atom_site_aniso_U_13
_atom_site_aniso_U_12
La1 0.0108(4) 0.0089(4) 0.0092(4) 0.000 0.000 0.000
P1 0.0146(9) 0.0111(8) 0.0181(9) 0.000 0.000 -0.0022(7)
S1 0.0375(8) 0.0161(6) 0.0174(7) 0.0049(5) 0.0017(5) 0.0005(6)
S2 0.0155(9) 0.0107(9) 0.0564(15) 0.000 0.000 0.0004(7)
S3 0.0134(9) 0.0226(10) 0.0440(13) 0.000 0.000 -0.0059(8)
K1 0.0369(11) 0.0196(9) 0.0404(12) 0.000 0.000 0.0002(7)
K2 0.0552(13) 0.0273(10) 0.0284(10) -0.0088(8) 0.000 0.000

loop_
_atom_site_label
_atom_site_type_symbol
_atom_site_fract_x
_atom_site_fract_y
_atom_site_fract_z
_atom_site_U_iso_or_equiv
_atom_site_thermal_displace_type
_atom_site_occupancy
_atom_site_calc_flag
_atom_site_refinement_flags
_atom_site_disorder_group
La1 La 0.0000 0.0000 0.2500 0.0096(2) Uani 0.67 d SP .
P1 P 0.12903(9) 0.2064(2) 0.5000 0.0146(4) Uani 1 d S .
S1 S 0.08067(8) 0.29856(15) 0.33120(14) 0.0237(3) Uani 1 d . .
S2 S 0.10690(10) 0.0245(2) 0.0000 0.0276(5) Uani 1 d S .
S3 S 0.23831(10) 0.2468(2) 0.5000 0.0267(5) Uani 1 d S .
K1 K -0.08204(10) -0.3741(2) 0.0000 0.0323(5) Uani 1 d S .
K2 K 0.24461(12) 0.0000 0.2500 0.0370(5) Uani 1 d S .

loop_
_atom_type_symbol
_atom_type_description
_atom_type_scat_dispersion_real
_atom_type_scat_dispersion_imag
_atom_type_scat_source
P P 0.1023 0.0942 'International Tables Vol C Tables 4.2.6.8 and 6.1.1.4'
S S 0.1246 0.1234 'International Tables Vol C Tables 4.2.6.8 and 6.1.1.4'
K K 0.2009 0.2494 'International Tables Vol C Tables 4.2.6.8 and 6.1.1.4'
La La -0.2871 2.4523 'International Tables Vol C Tables 4.2.6.8 and 6.1.1.4'

loop_
_geom_angle_atom_site_label_1
_geom_angle_atom_site_label_2
_geom_angle_atom_site_label_3
_geom_angle
_geom_angle_site_symmetry_1
_geom_angle_site_symmetry_3
_geom_angle_publ_flag
S1 La1 S1 123.50(5) . 8_445 ?
S1 La1 S1 65.09(5) . 7_445 ?
S1 La1 S1 150.37(5) 8_445 7_445 ?
S1 La1 S1 150.37(5) . 2 ?
S1 La1 S1 65.09(5) 8_445 2 ?
S1 La1 S1 123.50(5) 7_445 2 ?
S1 La1 S2 64.15(4) . 15 ?
S1 La1 S2 81.23(4) 8_445 15 ?
S1 La1 S2 123.47(4) 7_445 15 ?
S1 La1 S2 92.12(4) 2 15 ?
S1 La1 S2 81.23(4) . . ?
S1 La1 S2 64.15(4) 8_445 . ?
S1 La1 S2 92.12(4) 7_445 . ?
S1 La1 S2 123.47(4) 2 . ?
S2 La1 S2 103.13(5) 15 . ?
S1 La1 S2 123.47(4) . 9 ?
S1 La1 S2 92.12(4) 8_445 9 ?
S1 La1 S2 64.15(4) 7_445 9 ?
S1 La1 S2 81.23(4) 2 9 ?
S2 La1 S2 172.14(6) 15 9 ?
S2 La1 S2 77.42(5) . 9 ?
S1 La1 S2 92.12(4) . 7_445 ?
S1 La1 S2 123.47(4) 8_445 7_445 ?
S1 La1 S2 81.23(4) 7_445 7_445 ?
S1 La1 S2 64.15(4) 2 7_445 ?
S2 La1 S2 77.42(5) 15 7_445 ?
S2 La1 S2 172.14(6) . 7_445 ?
S2 La1 S2 103.13(5) 9 7_445 ?
S1 La1 K1 49.18(3) . 9 ?
S1 La1 K1 109.20(3) 8_445 9 ?
S1 La1 K1 51.98(4) 7_445 9 ?
S1 La1 K1 160.18(3) 2 9 ?
S2 La1 K1 106.04(4) 15 9 ?
S2 La1 K1 45.34(4) . 9 ?
S2 La1 K1 80.04(3) 9 9 ?
S2 La1 K1 126.85(4) 7_445 9 ?
S1 La1 K1 109.20(3) . 7_445 ?
S1 La1 K1 49.18(3) 8_445 7_445 ?
S1 La1 K1 160.18(3) 7_445 7_445 ?
S1 La1 K1 51.98(4) 2 7_445 ?
S2 La1 K1 45.34(4) 15 7_445 ?
S2 La1 K1 106.04(4) . 7_445 ?
S2 La1 K1 126.85(4) 9 7_445 ?
S2 La1 K1 80.04(3) 7_445 7_445 ?
K1 La1 K1 139.86(5) 9 7_445 ?
S1 La1 K1 51.98(4) . 15 ?
S1 La1 K1 160.19(3) 8_445 15 ?
S1 La1 K1 49.18(3) 7_445 15 ?
S1 La1 K1 109.20(3) 2 15 ?
S2 La1 K1 80.04(3) 15 15 ?
S2 La1 K1 126.85(4) . 15 ?
S2 La1 K1 106.04(4) 9 15 ?
S2 La1 K1 45.34(4) 7_445 15 ?
K1 La1 K1 82.28(4) 9 15 ?
K1 La1 K1 111.71(3) 7_445 15 ?
S1 La1 K1 160.19(3) . . ?
S1 La1 K1 51.98(4) 8_445 . ?
S1 La1 K1 109.20(3) 7_445 . ?
S1 La1 K1 49.18(3) 2 . ?
S2 La1 K1 126.85(4) 15 . ?
S2 La1 K1 80.04(3) . . ?
S2 La1 K1 45.34(4) 9 . ?
S2 La1 K1 106.04(4) 7_445 . ?
K1 La1 K1 111.71(3) 9 . ?
K1 La1 K1 82.28(4) 7_445 . ?
K1 La1 K1 139.86(5) 15 . ?
S3 P1 S1 110.86(8) . 10_556 ?
S3 P1 S1 110.86(8) . . ?
S1 P1 S1 108.17(12) 10_556 . ?
S3 P1 S2 111.36(11) . 15 ?
S1 P1 S2 107.73(7) 10_556 15 ?
S1 P1 S2 107.73(7) . 15 ?
S3 P1 K2 61.66(6) . . ?
S1 P1 K2 167.22(7) 10_556 . ?
S1 P1 K2 84.54(5) . . ?
S2 P1 K2 68.38(6) 15 . ?
S3 P1 K2 61.66(6) . 10_556 ?
S1 P1 K2 84.54(5) 10_556 10_556 ?
S1 P1 K2 167.22(7) . 10_556 ?
S2 P1 K2 68.38(6) 15 10_556 ?
K2 P1 K2 82.73(5) . 10_556 ?
S3 P1 K1 93.01(9) . 7_455 ?
S1 P1 K1 61.04(6) 10_556 7_455 ?
S1 P1 K1 61.04(6) . 7_455 ?
S2 P1 K1 155.63(9) 15 7_455 ?
K2 P1 K1 127.26(4) . 7_455 ?
K2 P1 K1 127.26(4) 10_556 7_455 ?
P1 S1 La1 94.44(7) . . ?
P1 S1 K1 150.42(8) . 9 ?
La1 S1 K1 85.52(5) . 9 ?
P1 S1 K1 86.37(7) . 7_455 ?
La1 S1 K1 149.51(6) . 7_455 ?
K1 S1 K1 108.34(4) 9 7_455 ?
P1 S1 K1 93.44(7) . 15 ?
La1 S1 K1 82.98(4) . 15 ?
K1 S1 K1 115.84(5) 9 15 ?
K1 S1 K1 66.57(6) 7_455 15 ?
P1 S1 K2 89.50(7) . 13 ?
La1 S1 K2 138.54(5) . 13 ?
K1 S1 K2 71.93(4) 9 13 ?
K1 S1 K2 71.88(4) 7_455 13 ?
K1 S1 K2 138.03(5) 15 13 ?
P1 S2 K1 177.14(11) 15_554 9 ?
P1 S2 La1 93.11(6) 15_554 . ?
K1 S2 La1 88.68(4) 9 . ?
P1 S2 La1 93.11(6) 15_554 9 ?
K1 S2 La1 88.68(4) 9 9 ?
La1 S2 La1 102.58(5) . 9 ?
P1 S2 K2 78.48(6) 15_554 . ?
K1 S2 K2 99.50(5) 9 . ?
La1 S2 K2 84.07(3) . . ?
La1 S2 K2 169.65(6) 9 . ?
P1 S2 K2 78.48(6) 15_554 10 ?
K1 S2 K2 99.50(5) 9 10 ?
La1 S2 K2 169.65(6) . 10 ?
La1 S2 K2 84.07(3) 9 10 ?
K2 S2 K2 88.31(7) . 10 ?
P1 S3 K2 85.33(7) . . ?
P1 S3 K2 85.33(7) . 10_556 ?
K2 S3 K2 96.90(5) . 10_556 ?
P1 S3 K2 102.10(7) . 6 ?
K2 S3 K2 172.57(6) . 6 ?
K2 S3 K2 83.595(8) 10_556 6 ?
P1 S3 K2 102.10(7) . 13 ?
K2 S3 K2 83.595(8) . 13 ?
K2 S3 K2 172.57(6) 10_556 13 ?
K2 S3 K2 94.96(5) 6 13 ?
P1 S3 K1 151.97(10) . 5 ?
K2 S3 K1 76.26(6) . 5 ?
K2 S3 K1 76.26(6) 10_556 5 ?
K2 S3 K1 96.72(6) 6 5 ?
K2 S3 K1 96.72(6) 13 5 ?
S2 K1 S1 78.63(4) 9 2 ?
S2 K1 S1 78.63(4) 9 9 ?
S1 K1 S1 156.87(8) 2 9 ?
S2 K1 S1 149.16(3) 9 16_544 ?
S1 K1 S1 131.46(5) 2 16_544 ?
S1 K1 S1 71.65(4) 9 16_544 ?
S2 K1 S1 149.16(3) 9 7_435 ?
S1 K1 S1 71.65(4) 2 7_435 ?
S1 K1 S1 131.46(5) 9 7_435 ?
S1 K1 S1 59.81(6) 16_544 7_435 ?
S2 K1 S3 63.65(6) 9 5_444 ?
S1 K1 S3 86.87(4) 2 5_444 ?
S1 K1 S3 86.87(4) 9 5_444 ?
S1 K1 S3 105.91(6) 16_544 5_444 ?
S1 K1 S3 105.91(6) 7_435 5_444 ?
S2 K1 S1 86.32(6) 9 8_445 ?
S1 K1 S1 59.16(5) 2 8_445 ?
S1 K1 S1 115.02(5) 9 8_445 ?
S1 K1 S1 113.43(6) 16_544 8_445 ?
S1 K1 S1 85.50(5) 7_435 8_445 ?
S3 K1 S1 139.18(5) 5_444 8_445 ?
S2 K1 S1 86.32(6) 9 15_554 ?
S1 K1 S1 115.02(5) 2 15_554 ?
S1 K1 S1 59.16(5) 9 15_554 ?
S1 K1 S1 85.50(5) 16_544 15_554 ?
S1 K1 S1 113.43(6) 7_435 15_554 ?
S3 K1 S1 139.18(5) 5_444 15_554 ?
S1 K1 S1 57.04(6) 8_445 15_554 ?
S2 K1 K1 134.85(9) 9 9_545 ?
S1 K1 K1 96.49(4) 2 9_545 ?
S1 K1 K1 96.49(4) 9 9_545 ?
S1 K1 K1 58.60(5) 16_544 9_545 ?
S1 K1 K1 58.60(5) 7_435 9_545 ?
S3 K1 K1 161.50(9) 5_444 9_545 ?
S1 K1 K1 54.83(5) 8_445 9_545 ?
S1 K1 K1 54.83(5) 15_554 9_545 ?
S2 K1 P1 158.49(8) 9 7_435 ?
S1 K1 P1 101.35(4) 2 7_435 ?
S1 K1 P1 101.35(4) 9 7_435 ?
S1 K1 P1 32.59(3) 16_544 7_435 ?
S1 K1 P1 32.59(3) 7_435 7_435 ?
S3 K1 P1 94.84(6) 5_444 7_435 ?
S1 K1 P1 112.39(5) 8_445 7_435 ?
S1 K1 P1 112.39(5) 15_554 7_435 ?
K1 K1 P1 66.66(6) 9_545 7_435 ?
S2 K1 K2 98.75(5) 9 5_444 ?
S1 K1 K2 129.58(6) 2 5_444 ?
S1 K1 K2 58.74(3) 9 5_444 ?
S1 K1 K2 58.71(4) 16_544 5_444 ?
S1 K1 K2 93.95(5) 7_435 5_444 ?
S3 K1 K2 49.98(4) 5_444 5_444 ?
S1 K1 K2 170.52(5) 8_445 5_444 ?
S1 K1 K2 115.02(3) 15_554 5_444 ?
K1 K1 K2 117.06(6) 9_545 5_444 ?
P1 K1 K2 64.39(3) 7_435 5_444 ?
S2 K1 K2 98.75(5) 9 14_445 ?
S1 K1 K2 58.74(3) 2 14_445 ?
S1 K1 K2 129.58(6) 9 14_445 ?
S1 K1 K2 93.95(5) 16_544 14_445 ?
S1 K1 K2 58.71(4) 7_435 14_445 ?
S3 K1 K2 49.98(4) 5_444 14_445 ?
S1 K1 K2 115.02(3) 8_445 14_445 ?
S1 K1 K2 170.52(5) 15_554 14_445 ?
K1 K1 K2 117.06(6) 9_545 14_445 ?
P1 K1 K2 64.39(3) 7_435 14_445 ?
K2 K1 K2 72.31(5) 5_444 14_445 ?
S3 K2 S3 175.97(10) . 15_554 ?
S3 K2 S3 96.405(8) . 13 ?
S3 K2 S3 83.975(9) 15_554 13 ?
S3 K2 S3 83.975(8) . 3_546 ?
S3 K2 S3 96.404(8) 15_554 3_546 ?
S3 K2 S3 169.23(10) 13 3_546 ?
S3 K2 S2 117.11(6) . . ?
S3 K2 S2 59.61(4) 15_554 . ?
S3 K2 S2 60.84(4) 13 . ?
S3 K2 S2 128.42(6) 3_546 . ?
S3 K2 S2 59.61(4) . 15 ?
S3 K2 S2 117.11(6) 15_554 15 ?
S3 K2 S2 128.42(6) 13 15 ?
S3 K2 S2 60.84(4) 3_546 15 ?
S2 K2 S2 88.74(7) . 15 ?
S3 K2 P1 33.01(4) . . ?
S3 K2 P1 142.99(8) 15_554 . ?
S3 K2 P1 102.30(4) 13 . ?
S3 K2 P1 83.90(4) 3_546 . ?
S2 K2 P1 91.35(6) . . ?
S2 K2 P1 33.14(4) 15 . ?
S3 K2 P1 142.99(8) . 15_554 ?
S3 K2 P1 33.01(4) 15_554 15_554 ?
S3 K2 P1 83.90(4) 13 15_554 ?
S3 K2 P1 102.30(4) 3_546 15_554 ?
S2 K2 P1 33.14(4) . 15_554 ?
S2 K2 P1 91.35(6) 15 15_554 ?
P1 K2 P1 110.61(8) . 15_554 ?
S3 K2 S1 82.85(5) . 13 ?
S3 K2 S1 100.63(5) 15_554 13 ?
S3 K2 S1 56.32(4) 13 13 ?
S3 K2 S1 113.22(7) 3_546 13 ?
S2 K2 S1 115.67(3) . 13 ?
S2 K2 S1 142.02(4) 15 13 ?
P1 K2 S1 113.28(4) . 13 ?
P1 K2 S1 125.26(3) 15_554 13 ?
S3 K2 S1 100.63(5) . 12_655 ?
S3 K2 S1 82.85(5) 15_554 12_655 ?
S3 K2 S1 113.22(7) 13 12_655 ?
S3 K2 S1 56.32(4) 3_546 12_655 ?
S2 K2 S1 142.02(4) . 12_655 ?
S2 K2 S1 115.67(3) 15 12_655 ?
P1 K2 S1 125.26(3) . 12_655 ?
P1 K2 S1 113.29(4) 15_554 12_655 ?
S1 K2 S1 62.63(6) 13 12_655 ?
S3 K2 K1 53.76(4) . 5 ?
S3 K2 K1 130.15(7) 15_554 5 ?
S3 K2 K1 100.66(5) 13 5 ?
S3 K2 K1 70.85(4) 3_546 5 ?
S2 K2 K1 159.98(4) . 5 ?
S2 K2 K1 98.64(3) 15 5 ?
P1 K2 K1 85.05(3) . 5 ?
P1 K2 K1 162.57(6) 15_554 5 ?
S1 K2 K1 49.33(4) 13 5 ?
S1 K2 K1 49.41(4) 12_655 5 ?
S3 K2 K1 130.15(7) . 11_655 ?
S3 K2 K1 53.76(4) 15_554 11_655 ?
S3 K2 K1 70.85(4) 13 11_655 ?
S3 K2 K1 100.66(5) 3_546 11_655 ?
S2 K2 K1 98.64(3) . 11_655 ?
S2 K2 K1 159.98(4) 15 11_655 ?
P1 K2 K1 162.57(6) . 11_655 ?
P1 K2 K1 85.05(3) 15_554 11_655 ?
S1 K2 K1 49.41(4) 13 11_655 ?
S1 K2 K1 49.33(4) 12_655 11_655 ?
K1 K2 K1 80.68(6) 5 11_655 ?

loop_
_geom_bond_atom_site_label_1
_geom_bond_atom_site_label_2
_geom_bond_distance
_geom_bond_site_symmetry_2
_geom_bond_publ_flag
La1 S1 3.1024(14) . ?
La1 S1 3.1025(14) 8_445 ?
La1 S1 3.1025(14) 7_445 ?
La1 S1 3.1025(14) 2 ?
La1 S2 3.1302(12) 15 ?
La1 S2 3.1302(12) . ?
La1 S2 3.1302(12) 9 ?
La1 S2 3.1302(12) 7_445 ?
La1 K1 4.351(2) 9 ?
La1 K1 4.351(2) 7_445 ?
La1 K1 4.351(2) 15 ?
La1 K1 4.351(2) . ?
P1 S3 2.020(2) . ?
P1 S1 2.036(2) 10_556 ?
P1 S1 2.036(2) . ?
P1 S2 2.062(3) 15 ?
P1 K2 3.696(2) . ?
P1 K2 3.696(2) 10_556 ?
P1 K1 3.773(3) 7_455 ?
S1 K1 3.3028(14) 9 ?
S1 K1 3.308(2) 7_455 ?
S1 K1 3.454(2) 15 ?
S1 K2 3.722(2) 13 ?
S2 P1 2.062(3) 15_554 ?
S2 K1 3.096(3) 9 ?
S2 La1 3.1302(12) 9 ?
S2 K2 3.506(2) . ?
S2 K2 3.506(2) 10 ?
S3 K2 3.2637(13) . ?
S3 K2 3.2637(13) 10_556 ?
S3 K2 3.3140(14) 6 ?
S3 K2 3.3140(14) 13 ?
S3 K1 3.437(3) 5 ?
K1 S2 3.096(3) 9 ?
K1 S1 3.3028(14) 2 ?
K1 S1 3.3028(14) 9 ?
K1 S1 3.308(2) 16_544 ?
K1 S1 3.308(2) 7_435 ?
K1 S3 3.437(3) 5_444 ?
K1 S1 3.454(2) 8_445 ?
K1 S1 3.454(2) 15_554 ?
K1 K1 3.713(4) 9_545 ?
K1 P1 3.773(3) 7_435 ?
K1 K2 4.140(2) 5_444 ?
K1 K2 4.140(2) 14_445 ?
K2 S3 3.2637(13) 15_554 ?
K2 S3 3.3140(14) 13 ?
K2 S3 3.3140(14) 3_546 ?
K2 S2 3.506(2) 15 ?
K2 P1 3.696(2) 15_554 ?
K2 S1 3.722(2) 13 ?
K2 S1 3.722(2) 12_655 ?
K2 K1 4.140(2) 5 ?
K2 K1 4.140(2) 11_655 ?
